data_7023168
loop_
_publ_author_name
'Chanawanno, Kullapa'
'Engle, James T.'
'Le, Kevin X.'
'Herrick, Richard S.'
'Ziegler, Christopher J.'

_publ_section_title
;
 The synthesis and pH-dependent behaviour of Re(CO)3 conjugates with
 diimine phenolic ligands.
;
_journal_issue 37
_journal_name_full 'Dalton transactions (Cambridge, England : 2003)'
_journal_page_first 13679
_journal_page_last 13684
_journal_paper_doi 10.1039/c3dt50894c
_journal_volume 42
_journal_year 2013
_chemical_formula_sum 'C15 H9 Br N2 O4 Re'
_chemical_formula_weight 547.35
_chemical_name_systematic
; 
 ? 
;
_space_group_IT_number 14
_symmetry_cell_setting monoclinic
_symmetry_space_group_name_Hall '-P 2yn'
_symmetry_space_group_name_H-M 'P 1 21/n 1'
_atom_sites_solution_hydrogens geom
_atom_sites_solution_primary direct
_atom_sites_solution_secondary difmap
_audit_creation_method SHELXL-97
_cell_angle_alpha 90.00
_cell_angle_beta 99.942(3)
_cell_angle_gamma 90.00
_cell_formula_units_Z 4
_cell_length_a 12.577(3)
_cell_length_b 9.011(2)
_cell_length_c 14.165(3)
_cell_measurement_reflns_used 3169
_cell_measurement_temperature 100(2)
_cell_measurement_theta_max 25.94
_cell_measurement_theta_min 2.38
_cell_volume 1581.2(6)
_computing_cell_refinement 'Bruker SAINT'
_computing_data_collection 'Bruker APEX2'
_computing_data_reduction 'Bruker SAINT'
_computing_molecular_graphics 'Bruker SHELXTL'
_computing_publication_material 'Bruker SHELXTL'
_computing_structure_refinement 'SHELXL-97 (Sheldrick, 2008)'
_computing_structure_solution 'SHELXS-97 (Sheldrick, 2008)'
_diffrn_ambient_temperature 100(2)
_diffrn_measured_fraction_theta_full 0.993
_diffrn_measured_fraction_theta_max 0.993
_diffrn_measurement_device_type 'Bruker APEX-II CCD'
_diffrn_measurement_method '\f and \w scans'
_diffrn_radiation_monochromator graphite
_diffrn_radiation_source 'fine-focus sealed tube'
_diffrn_radiation_type MoK\a
_diffrn_radiation_wavelength 0.71073
_diffrn_reflns_av_R_equivalents 0.0637
_diffrn_reflns_av_unetI/netI 0.0614
_diffrn_reflns_limit_h_max 15
_diffrn_reflns_limit_h_min -15
_diffrn_reflns_limit_k_max 11
_diffrn_reflns_limit_k_min -11
_diffrn_reflns_limit_l_max 17
_diffrn_reflns_limit_l_min -17
_diffrn_reflns_number 11591
_diffrn_reflns_theta_full 25.97
_diffrn_reflns_theta_max 25.97
_diffrn_reflns_theta_min 2.00
_exptl_absorpt_coefficient_mu 10.231
_exptl_absorpt_correction_T_max 0.7453
_exptl_absorpt_correction_T_min 0.3724
_exptl_absorpt_correction_type multi-scan
_exptl_absorpt_process_details 'SADABS; Sheldrick, 2008 [Sheldrick, G. M. (2008)]'
_exptl_crystal_colour orange
_exptl_crystal_density_diffrn 2.299
_exptl_crystal_density_meas ?
_exptl_crystal_density_method 'not measured'
_exptl_crystal_description rod
_exptl_crystal_F_000 1020
_exptl_crystal_size_max 0.15
_exptl_crystal_size_mid 0.10
_exptl_crystal_size_min 0.10
_refine_diff_density_max 1.757
_refine_diff_density_min -1.714
_refine_diff_density_rms 0.216
_refine_ls_extinction_method none
_refine_ls_goodness_of_fit_ref 0.705
_refine_ls_hydrogen_treatment constr
_refine_ls_matrix_type full
_refine_ls_number_parameters 220
_refine_ls_number_reflns 3075
_refine_ls_number_restraints 34
_refine_ls_restrained_S_all 0.705
_refine_ls_R_factor_all 0.0625
_refine_ls_R_factor_gt 0.0467
_refine_ls_shift/su_max 0.002
_refine_ls_shift/su_mean 0.000
_refine_ls_structure_factor_coef Fsqd
_refine_ls_weighting_details 'calc w=1/[\s^2^(Fo^2^)+(0.2000P)^2^+0.0000P] where P=(Fo^2^+2Fc^2^)/3'
_refine_ls_weighting_scheme calc
_refine_ls_wR_factor_gt 0.1518
_refine_ls_wR_factor_ref 0.1746
_reflns_number_gt 2471
_reflns_number_total 3075
_reflns_threshold_expression >2sigma(I)
_cod_data_source_file c3dt50894c.txt
_cod_data_source_block 5
_cod_depositor_comments
;
The following automatic conversions were performed:

'_symmetry_cell_setting' value 'Monoclinic' changed to 'monoclinic'
according to /home/saulius/struct/CIF-dictionaries/cif_core.dic
dictionary named 'cif_core.dic' version 2.4.2 from 2011-04-26.

Automatic conversion script
Id: cif_fix_values 1891 2012-01-12 08:04:46Z andrius 

The following automatic conversions were performed:

'_exptl_crystal_density_meas' value 'not measured' was changed to '?'
- the value is perceived as not measured.

Automatic conversion script
Id: cif_fix_values 3008 2015-01-20 13:52:24Z robertas 
;
_cod_original_cell_volume 1581.3(6)
_cod_original_sg_symbol_H-M P2(1)/n
_cod_database_code 7023168

loop_
_symmetry_equiv_pos_as_xyz
'x, y, z'
'-x+1/2, y+1/2, -z+1/2'
'-x, -y, -z'
'x-1/2, -y-1/2, z-1/2'

loop_
_atom_site_label
_atom_site_type_symbol
_atom_site_fract_x
_atom_site_fract_y
_atom_site_fract_z
_atom_site_U_iso_or_equiv
_atom_site_adp_type
_atom_site_occupancy
_atom_site_symmetry_multiplicity
_atom_site_calc_flag
_atom_site_refinement_flags
_atom_site_disorder_assembly
_atom_site_disorder_group
Br1 Br -0.07153(10) -0.06422(12) 0.84334(8) 0.0312(3) Uani 0.70 1 d P A 1
Br2 Br -0.0894(3) 0.4553(4) 0.7089(2) 0.0470(8) Uani 0.30 1 d P A 2
C1 C -0.0122(8) 0.1252(10) 0.6642(6) 0.037(2) Uani 1 1 d . A .
C2 C -0.2211(8) 0.1357(9) 0.6814(6) 0.036(2) Uani 1 1 d . A .
C3 C -0.0992(14) 0.3832(2) 0.7022(3) 0.0470(8) Uani 0.70 1 d PDU A 1
C4 C -0.2643(7) 0.2733(9) 0.8876(6) 0.030(2) Uani 1 1 d . . .
H4 H -0.3144 0.2473 0.8339 0.036 Uiso 1 1 calc R . .
C5 C -0.3002(8) 0.3225(9) 0.9697(7) 0.034(2) Uani 1 1 d . . .
H5 H -0.3739 0.3320 0.9696 0.041 Uiso 1 1 calc R . .
C6 C -0.2282(7) 0.3572(10) 1.0505(6) 0.032(2) Uani 1 1 d . . .
H6 H -0.2521 0.3869 1.1062 0.038 Uiso 1 1 calc R . .
C7 C -0.1200(7) 0.3470(10) 1.0477(6) 0.030(2) Uani 1 1 d . . .
H7 H -0.0691 0.3715 1.1011 0.036 Uiso 1 1 calc R . .
C8 C -0.0876(8) 0.2993(8) 0.9633(6) 0.027(2) Uani 1 1 d . . .
C9 C 0.0256(7) 0.2883(8) 0.9541(6) 0.028(2) Uani 1 1 d . . .
H9 H 0.0795 0.3080 1.0063 0.034 Uiso 1 1 calc R . .
C10 C 0.1622(7) 0.2426(10) 0.8619(6) 0.0299(19) Uani 1 1 d . . .
C11 C 0.2352(9) 0.1620(11) 0.9278(8) 0.046(3) Uani 1 1 d . E .
H11 H 0.2134 0.1144 0.9795 0.055 Uiso 1 1 calc R . .
C12 C 0.3417(9) 0.1553(14) 0.9134(9) 0.060(3) Uani 1 1 d . . .
H12 H 0.3912 0.0981 0.9545 0.072 Uiso 0.70 1 calc PR B 1
C13 C 0.3752(9) 0.2305(14) 0.8407(9) 0.061(3) Uani 1 1 d . D .
H13 H 0.4474 0.2272 0.8339 0.073 Uiso 1 1 calc R . .
C14 C 0.3002(8) 0.3143(9) 0.7749(8) 0.042(3) Uani 1 1 d . . .
H14 H 0.3226 0.3675 0.7257 0.050 Uiso 0.30 1 calc PR C 2
C15 C 0.1926(9) 0.3148(10) 0.7861(7) 0.041(3) Uani 1 1 d . D .
H15 H 0.1414 0.3642 0.7420 0.050 Uiso 1 1 calc R . .
C16 C -0.079(2) -0.0139(2) 0.7989(6) 0.0312(3) Uani 0.30 1 d PD A 2
N1 N -0.1598(6) 0.2627(7) 0.8847(5) 0.0254(16) Uani 1 1 d . A .
N2 N 0.0499(6) 0.2507(7) 0.8725(5) 0.0263(16) Uani 1 1 d . A .
O1 O 0.0329(5) 0.0843(7) 0.6030(4) 0.0427(17) Uani 1 1 d . . .
O2 O -0.3021(6) 0.1005(7) 0.6359(5) 0.0499(19) Uani 1 1 d . . .
O3 O -0.1053(9) 0.4952(4) 0.6626(5) 0.0470(8) Uani 0.70 1 d PDU A 1
O4 O 0.3306(11) 0.3950(15) 0.7059(10) 0.079(3) Uani 0.70 1 d PU D 1
O5 O 0.4210(19) 0.097(3) 0.9706(17) 0.048(4) Uani 0.30 1 d PU E 2
O6 O -0.0684(17) -0.1318(5) 0.8302(8) 0.0312(3) Uani 0.30 1 d PDU A 2
Re1 Re -0.08808(3) 0.19149(3) 0.762238(19) 0.02535(12) Uani 1 1 d D . .

loop_
_atom_site_aniso_label
_atom_site_aniso_U_11
_atom_site_aniso_U_22
_atom_site_aniso_U_33
_atom_site_aniso_U_23
_atom_site_aniso_U_13
_atom_site_aniso_U_12
Br1 0.0381(6) 0.0277(6) 0.0265(6) 0.0045(5) 0.0014(5) 0.0016(5)
Br2 0.0541(14) 0.0488(17) 0.0393(15) 0.0153(13) 0.0117(13) 0.0052(15)
C1 0.049(5) 0.032(4) 0.028(5) 0.005(4) 0.001(4) 0.002(4)
C2 0.056(6) 0.020(4) 0.030(5) 0.004(4) 0.000(4) 0.005(4)
C3 0.0541(14) 0.0488(17) 0.0393(15) 0.0153(13) 0.0117(13) 0.0052(15)
C4 0.031(4) 0.033(4) 0.024(4) 0.000(3) 0.001(4) -0.005(4)
C5 0.033(5) 0.042(5) 0.028(5) 0.001(4) 0.005(4) -0.007(4)
C6 0.038(5) 0.040(4) 0.016(4) -0.012(4) 0.004(3) -0.005(4)
C7 0.033(5) 0.037(4) 0.019(4) 0.000(3) 0.000(4) -0.004(4)
C8 0.037(5) 0.027(4) 0.014(4) -0.003(3) -0.006(3) 0.001(3)
C9 0.034(5) 0.031(4) 0.019(4) 0.001(3) 0.002(4) 0.002(3)
C10 0.030(4) 0.033(4) 0.026(4) -0.012(4) 0.002(3) -0.001(4)
C11 0.048(6) 0.053(6) 0.037(5) -0.004(4) 0.007(5) 0.013(5)
C12 0.042(6) 0.079(7) 0.056(7) -0.009(6) 0.002(5) 0.025(6)
C13 0.038(6) 0.074(7) 0.071(8) -0.035(6) 0.011(6) 0.010(6)
C14 0.045(5) 0.041(5) 0.048(6) -0.012(4) 0.031(5) -0.016(4)
C15 0.048(6) 0.046(6) 0.032(5) -0.009(4) 0.014(4) -0.013(4)
C16 0.0381(6) 0.0277(6) 0.0265(6) 0.0045(5) 0.0014(5) 0.0016(5)
N1 0.034(4) 0.024(3) 0.017(3) 0.001(3) 0.001(3) -0.001(3)
N2 0.039(4) 0.021(3) 0.017(3) -0.001(3) -0.004(3) -0.007(3)
O1 0.050(4) 0.057(4) 0.022(3) -0.003(3) 0.010(3) 0.014(3)
O2 0.056(4) 0.038(3) 0.042(4) -0.017(3) -0.028(3) 0.012(3)
O3 0.0541(14) 0.0488(17) 0.0393(15) 0.0153(13) 0.0117(13) 0.0052(15)
O4 0.080(5) 0.081(5) 0.078(5) -0.002(4) 0.018(4) -0.002(4)
O5 0.044(5) 0.049(5) 0.049(6) 0.002(4) 0.005(4) 0.008(4)
O6 0.0381(6) 0.0277(6) 0.0265(6) 0.0045(5) 0.0014(5) 0.0016(5)
Re1 0.0340(2) 0.0306(2) 0.01095(19) -0.00044(11) 0.00249(15) -0.00044(13)

loop_
_atom_type_symbol
_atom_type_description
_atom_type_scat_dispersion_real
_atom_type_scat_dispersion_imag
_atom_type_scat_source
C C 0.0033 0.0016 'International Tables Vol C Tables 4.2.6.8 and 6.1.1.4'
H H 0.0000 0.0000 'International Tables Vol C Tables 4.2.6.8 and 6.1.1.4'
N N 0.0061 0.0033 'International Tables Vol C Tables 4.2.6.8 and 6.1.1.4'
O O 0.0106 0.0060 'International Tables Vol C Tables 4.2.6.8 and 6.1.1.4'
Br Br -0.2901 2.4595 'International Tables Vol C Tables 4.2.6.8 and 6.1.1.4'
Re Re -1.0185 7.2310 'International Tables Vol C Tables 4.2.6.8 and 6.1.1.4'

loop_
_geom_angle_atom_site_label_1
_geom_angle_atom_site_label_2
_geom_angle_atom_site_label_3
_geom_angle
O1 C1 Re1 178.9(8)
O2 C2 Re1 177.5(9)
O3 C3 Re1 177.1(6)
N1 C4 C5 121.0(8)
N1 C4 H4 119.5
C5 C4 H4 119.5
C6 C5 C4 120.6(9)
C6 C5 H5 119.7
C4 C5 H5 119.7
C5 C6 C7 118.5(8)
C5 C6 H6 120.8
C7 C6 H6 120.8
C6 C7 C8 118.9(8)
C6 C7 H7 120.5
C8 C7 H7 120.5
N1 C8 C7 121.8(8)
N1 C8 C9 116.0(8)
C7 C8 C9 122.2(8)
N2 C9 C8 119.0(8)
N2 C9 H9 120.5
C8 C9 H9 120.5
C15 C10 C11 122.2(9)
C15 C10 N2 117.9(8)
C11 C10 N2 119.9(8)
C12 C11 C10 117.6(10)
C12 C11 H11 121.2
C10 C11 H11 121.2
O5 C12 C13 112.0(15)
O5 C12 C11 126.0(16)
C13 C12 C11 121.4(11)
C13 C12 H12 119.3
C11 C12 H12 119.3
C12 C13 C14 120.3(10)
C12 C13 H13 119.9
C14 C13 H13 119.9
O4 C14 C15 119.5(11)
O4 C14 C13 122.0(11)
C15 C14 C13 118.4(10)
C15 C14 H14 120.8
C13 C14 H14 120.8
C10 C15 C14 119.9(10)
C10 C15 H15 120.1
C14 C15 H15 120.1
O6 C16 Re1 172.7(10)
C4 N1 C8 119.1(7)
C4 N1 Re1 126.4(5)
C8 N1 Re1 114.5(6)
C9 N2 C10 119.5(7)
C9 N2 Re1 114.9(6)
C10 N2 Re1 125.5(5)
C1 Re1 C16 83.3(6)
C1 Re1 C3 88.1(4)
C16 Re1 C3 169.5(3)
C1 Re1 C2 88.7(4)
C16 Re1 C2 85.0(7)
C3 Re1 C2 88.9(5)
C1 Re1 N1 174.2(3)
C16 Re1 N1 94.6(5)
C3 Re1 N1 94.5(4)
C2 Re1 N1 96.5(3)
C1 Re1 N2 99.2(3)
C16 Re1 N2 92.3(6)
C3 Re1 N2 94.9(4)
C2 Re1 N2 171.3(3)
N1 Re1 N2 75.4(3)
C1 Re1 Br2 93.2(3)
C16 Re1 Br2 176.2(7)
C3 Re1 Br2 8.8(2)
C2 Re1 Br2 96.3(3)
N1 Re1 Br2 88.77(19)
N2 Re1 Br2 86.93(19)
C1 Re1 Br1 91.9(3)
C16 Re1 Br1 10.7(3)
C3 Re1 Br1 179.5(5)
C2 Re1 Br1 91.6(2)
N1 Re1 Br1 85.47(18)
N2 Re1 Br1 84.65(17)
Br2 Re1 Br1 170.77(8)

loop_
_geom_bond_atom_site_label_1
_geom_bond_atom_site_label_2
_geom_bond_distance
Br1 Re1 2.5671(12)
Br2 Re1 2.494(3)
C1 O1 1.174(11)
C1 Re1 1.912(10)
C2 O2 1.151(11)
C2 Re1 1.924(9)
C3 O3 1.150(2)
C3 Re1 1.9203(18)
C4 N1 1.326(11)
C4 C5 1.391(13)
C4 H4 0.9300
C5 C6 1.368(12)
C5 H5 0.9300
C6 C7 1.372(12)
C6 H6 0.9300
C7 C8 1.396(12)
C7 H7 0.9300
C8 N1 1.351(10)
C8 C9 1.455(13)
C9 N2 1.291(11)
C9 H9 0.9300
C10 C15 1.365(13)
C10 C11 1.395(13)
C10 N2 1.448(11)
C11 C12 1.392(16)
C11 H11 0.9300
C12 O5 1.28(2)
C12 C13 1.359(18)
C12 H12 0.9300
C13 C14 1.423(16)
C13 H13 0.9300
C14 O4 1.327(16)
C14 C15 1.389(15)
C14 H14 0.9300
C15 H15 0.9300
C16 O6 1.150(2)
C16 Re1 1.9201(18)
N1 Re1 2.185(7)
N2 Re1 2.191(6)
